data_7135204
loop_
_publ_author_name
'Rezazgui, David'
'Schulz, Ji&#x159;&#xed;'
'&#x160;t&#x11b;pni&#x10d;ka, Petr'

_publ_section_title
;
 Practical synthesis of ferrocenyldiarylstibines and bismuthines.
;
_journal_issue 94
_journal_name_full 'Chemical communications (Cambridge, England)'
_journal_page_first 18705
_journal_page_last 18708
_journal_paper_doi 10.1039/d5cc05762k
_journal_volume 61
_journal_year 2025
_chemical_formula_moiety 'C34 H28 Bi2 Fe'
_chemical_formula_sum 'C34 H28 Bi2 Fe'
_chemical_formula_weight 910.37
_space_group_crystal_system monoclinic
_space_group_IT_number 14
_space_group_name_Hall '-P 2yn'
_space_group_name_H-M_alt 'P 1 21/n 1'
_atom_sites_solution_hydrogens geom
_atom_sites_solution_primary 'Intrinsic Phasing'
_audit_creation_method
;FinalCif 2024.9-1 by Daniel Kratzert, Freiburg 2025, 
https://dkratzert.de/finalcif.html
;
_audit_update_record
;
2025-09-25 deposited with the CCDC.	2025-10-23 downloaded from the CCDC.
;
_cell_angle_alpha 90
_cell_angle_beta 91.357(2)
_cell_angle_gamma 90
_cell_formula_units_Z 4
_cell_length_a 14.2965(6)
_cell_length_b 12.9935(5)
_cell_length_c 15.2543(6)
_cell_measurement_reflns_used 9054
_cell_measurement_temperature 120(2)
_cell_measurement_theta_max 27.4731
_cell_measurement_theta_min 2.4862
_cell_measurement_wavelength 0.71073
_cell_volume 2832.9(2)
_computing_cell_refinement 'SAINT V8.41 (Bruker AXS LLC)'
_computing_data_collection 'Bruker Instrument Service v8.5.1.2.Release'
_computing_data_reduction 'SAINT V8.41 (Bruker AXS LLC)'
_computing_molecular_graphics 'shelXle (C.B. Huebschle, rev 1503)'
_computing_structure_refinement 'SHELXL-2019/2 (Sheldrick, 2019)'
_computing_structure_solution 'SHELXT 2018/2 (Sheldrick, 2018)'
_diffrn_ambient_temperature 120(2)
_diffrn_detector_area_resol_mean 7.391
_diffrn_measured_fraction_theta_full 1.000
_diffrn_measured_fraction_theta_max 0.999
_diffrn_measurement_device 'KAPPA diffractometer'
_diffrn_measurement_device_type 'Bruker D8 QUEST'
_diffrn_measurement_method '\w and \f scans'
_diffrn_radiation_monochromator 'multilayer mirror'
_diffrn_radiation_type MoK\a
_diffrn_radiation_wavelength 0.71073
_diffrn_reflns_av_R_equivalents 0.0418
_diffrn_reflns_av_unetI/netI 0.0240
_diffrn_reflns_Laue_measured_fraction_full 1.000
_diffrn_reflns_Laue_measured_fraction_max 0.999
_diffrn_reflns_limit_h_max 18
_diffrn_reflns_limit_h_min -18
_diffrn_reflns_limit_k_max 16
_diffrn_reflns_limit_k_min -16
_diffrn_reflns_limit_l_max 19
_diffrn_reflns_limit_l_min -19
_diffrn_reflns_number 59931
_diffrn_reflns_point_group_measured_fraction_full 1.000
_diffrn_reflns_point_group_measured_fraction_max 0.999
_diffrn_reflns_theta_full 25.242
_diffrn_reflns_theta_max 27.496
_diffrn_reflns_theta_min 1.93
_diffrn_source 'microfocus sealed tube'
_diffrn_source_current 1.0
_diffrn_source_target Mo
_diffrn_source_type 'INCOATEC I\mS'
_diffrn_source_voltage 50.0
_exptl_absorpt_coefficient_mu 12.92
_exptl_absorpt_correction_T_max 0.364
_exptl_absorpt_correction_T_min 0.046
_exptl_absorpt_correction_type multi-scan
_exptl_absorpt_process_details
;Krause, L., Herbst-Irmer, R., Sheldrick, G. M., Stalke, D. (2015).
"Comparison of silver and molybdenum microfocus X-ray sources for single-crystal
 structure determination"
J. Appl. Cryst. 48, 3-10.
doi:10.1107/S1600576714022985
;
_exptl_crystal_colour 'translucent pale yellow'
_exptl_crystal_density_diffrn 2.135
_exptl_crystal_description needle
_exptl_crystal_F_000 1696
_exptl_crystal_size_max 0.626
_exptl_crystal_size_mid 0.135
_exptl_crystal_size_min 0.098
_refine_diff_density_max 0.953
_refine_diff_density_min -1.010
_refine_diff_density_rms 0.102
_refine_ls_extinction_method none
_refine_ls_goodness_of_fit_ref 1.039
_refine_ls_hydrogen_treatment constr
_refine_ls_matrix_type full
_refine_ls_number_parameters 334
_refine_ls_number_reflns 6497
_refine_ls_number_restraints 0
_refine_ls_restrained_S_all 1.039
_refine_ls_R_factor_all 0.0180
_refine_ls_R_factor_gt 0.0162
_refine_ls_shift/su_max 0.003
_refine_ls_shift/su_mean 0.000
_refine_ls_structure_factor_coef Fsqd
_refine_ls_weighting_details 'w=1/[\s^2^(Fo^2^)+4.9032P] where P=(Fo^2^+2Fc^2^)/3'
_refine_ls_weighting_scheme calc
_refine_ls_wR_factor_gt 0.0358
_refine_ls_wR_factor_ref 0.0364
_reflns_Friedel_coverage 0.000
_reflns_number_gt 6128
_reflns_number_total 6497
_reflns_threshold_expression 'I > 2\s(I)'
_cod_data_source_file d5cc05762k3.cif
_cod_data_source_block 10
_cod_depositor_comments
;
The following automatic conversions were performed:

data item '_exptl_absorpt_correction_type' value 'Multi-Scan' was
changed to 'multi-scan' in accordance with the
/home/data/users/saulius/crontab/automatic-downloads/current/RSC/lib/dictionaries/cif_core.dic
dictionary named 'cif_core.dic' version 2.4.2 last updated on
2011-04-26.

Automatic conversion script
Id: cif_fix_values 8170 2020-07-09 18:12:32Z antanas 
;
_cod_original_sg_symbol_H-M 'P 21/n'
_cod_database_code 7135204
_shelx_shelxl_version_number 2019/3
_shelx_space_group_comment
;
The symmetry employed for this shelxl refinement is uniquely defined
by the following loop, which should always be used as a source of
symmetry information in preference to the above space-group names.
They are only intended as comments.
;
_shelx_estimated_absorpt_t_min 0.046
_shelx_estimated_absorpt_t_max 0.364
_computing_bruker_data_scaling 'SADABS-2016/2 - Bruker AXS area detector scaling and absorption correction'
_geom_details
; All esds (except the esd in the dihedral angle between two l.s. planes)
 are estimated using the full covariance matrix.  The cell esds are taken
 into account individually in the estimation of esds in distances, angles
 and torsion angles; correlations between esds in cell parameters are only
 used when they are defined by crystal symmetry.  An approximate (isotropic)
 treatment of cell esds is used for estimating esds involving l.s. planes.
;

loop_
_space_group_symop_operation_xyz
'x, y, z'
'-x+1/2, y+1/2, -z+1/2'
'-x, -y, -z'
'x-1/2, -y-1/2, z-1/2'

loop_
_atom_site_label
_atom_site_type_symbol
_atom_site_fract_x
_atom_site_fract_y
_atom_site_fract_z
_atom_site_U_iso_or_equiv
_atom_site_adp_type
_atom_site_occupancy
_atom_site_site_symmetry_order
_atom_site_calc_flag
_atom_site_refinement_flags_posn
_atom_site_refinement_flags_adp
_atom_site_refinement_flags_occupancy
_atom_site_disorder_assembly
_atom_site_disorder_group
Fe1 Fe 0.47460(2) 0.62573(3) 0.84351(3) 0.01663(8) Uani 1 1 d . . . . .
C1 C 0.33359(17) 0.6472(2) 0.82369(18) 0.0190(5) Uani 1 1 d . . . . .
C2 C 0.35747(18) 0.6505(2) 0.91487(19) 0.0226(6) Uani 1 1 d . . . . .
H2 H 0.333850 0.606362 0.958782 0.027 Uiso 1 1 calc R U . . .
C3 C 0.4232(2) 0.7319(2) 0.9285(2) 0.0281(6) Uani 1 1 d . . . . .
H3 H 0.450763 0.751527 0.983231 0.034 Uiso 1 1 calc R U . . .
C4 C 0.4403(2) 0.7787(2) 0.8465(2) 0.0286(7) Uani 1 1 d . . . . .
H4 H 0.481482 0.834681 0.836693 0.034 Uiso 1 1 calc R U . . .
C5 C 0.38524(18) 0.7270(2) 0.7816(2) 0.0224(6) Uani 1 1 d . . . . .
H5 H 0.382972 0.742608 0.720782 0.027 Uiso 1 1 calc R U . . .
C6 C 0.56031(18) 0.5628(2) 0.75144(18) 0.0192(5) Uani 1 1 d . . . . .
C7 C 0.50916(18) 0.4846(2) 0.79474(19) 0.0209(5) Uani 1 1 d . . . . .
H7 H 0.467583 0.437040 0.766961 0.025 Uiso 1 1 calc R U . . .
C8 C 0.53029(18) 0.4890(2) 0.88630(19) 0.0226(6) Uani 1 1 d . . . . .
H8 H 0.505503 0.445402 0.930018 0.027 Uiso 1 1 calc R U . . .
C9 C 0.59534(18) 0.5707(2) 0.90046(19) 0.0229(6) Uani 1 1 d . . . . .
H9 H 0.621727 0.591058 0.955502 0.027 Uiso 1 1 calc R U . . .
C10 C 0.61396(17) 0.6163(2) 0.81815(18) 0.0201(5) Uani 1 1 d . . . . .
H10 H 0.654890 0.672649 0.808724 0.024 Uiso 1 1 calc R U . . .
C11 C 0.11089(18) 0.6174(2) 0.77801(18) 0.0200(5) Uani 1 1 d . . . . .
C12 C 0.0361(2) 0.6057(2) 0.7192(2) 0.0266(6) Uani 1 1 d . . . . .
H12 H 0.041271 0.559433 0.671344 0.032 Uiso 1 1 calc R U . . .
C13 C -0.0462(2) 0.6608(3) 0.7296(2) 0.0334(7) Uani 1 1 d . . . . .
H13 H -0.096891 0.652270 0.688772 0.040 Uiso 1 1 calc R U . . .
C14 C -0.0543(2) 0.7279(2) 0.7991(2) 0.0324(7) Uani 1 1 d . . . . .
H14 H -0.110349 0.765976 0.806055 0.039 Uiso 1 1 calc R U . . .
C15 C 0.0192(2) 0.7395(2) 0.8585(2) 0.0325(7) Uani 1 1 d . . . . .
H15 H 0.013403 0.785076 0.906750 0.039 Uiso 1 1 calc R U . . .
C16 C 0.1021(2) 0.6845(2) 0.8479(2) 0.0267(6) Uani 1 1 d . . . . .
H16 H 0.152628 0.693127 0.888789 0.032 Uiso 1 1 calc R U . . .
C17 C 0.24076(18) 0.4197(2) 0.85932(18) 0.0204(5) Uani 1 1 d . . . . .
C18 C 0.2969(2) 0.3326(2) 0.8538(2) 0.0253(6) Uani 1 1 d . . . . .
H18 H 0.339231 0.326256 0.807054 0.030 Uiso 1 1 calc R U . . .
C19 C 0.2919(2) 0.2551(2) 0.9157(2) 0.0300(7) Uani 1 1 d . . . . .
H19 H 0.331753 0.196807 0.911938 0.036 Uiso 1 1 calc R U . . .
C20 C 0.2293(2) 0.2622(2) 0.9826(2) 0.0304(7) Uani 1 1 d . . . . .
H20 H 0.224237 0.207700 1.023801 0.036 Uiso 1 1 calc R U . . .
C21 C 0.1739(2) 0.3485(2) 0.9897(2) 0.0300(7) Uani 1 1 d . . . . .
H21 H 0.131708 0.354183 1.036653 0.036 Uiso 1 1 calc R U . . .
C22 C 0.17979(19) 0.4277(2) 0.9282(2) 0.0246(6) Uani 1 1 d . . . . .
H22 H 0.141808 0.487238 0.933681 0.029 Uiso 1 1 calc R U . . .
C23 C 0.69220(19) 0.5260(2) 0.58278(18) 0.0216(6) Uani 1 1 d . . . . .
C24 C 0.7384(2) 0.5508(2) 0.5065(2) 0.0280(6) Uani 1 1 d . . . . .
H24 H 0.707392 0.590857 0.462642 0.034 Uiso 1 1 calc R U . . .
C25 C 0.8291(2) 0.5177(2) 0.4938(2) 0.0279(6) Uani 1 1 d . . . . .
H25 H 0.860492 0.536797 0.442090 0.033 Uiso 1 1 calc R U . . .
C26 C 0.8739(2) 0.4571(2) 0.5559(2) 0.0273(6) Uani 1 1 d . . . . .
H26 H 0.935839 0.433534 0.546623 0.033 Uiso 1 1 calc R U . . .
C27 C 0.8283(2) 0.4304(2) 0.6325(2) 0.0275(6) Uani 1 1 d . . . . .
H27 H 0.858710 0.388331 0.675415 0.033 Uiso 1 1 calc R U . . .
C28 C 0.7378(2) 0.4659(2) 0.64532(19) 0.0230(6) Uani 1 1 d . . . . .
H28 H 0.706838 0.448715 0.697773 0.028 Uiso 1 1 calc R U . . .
C29 C 0.61150(19) 0.7524(2) 0.62058(18) 0.0213(5) Uani 1 1 d . . . . .
C30 C 0.5514(2) 0.8365(2) 0.6186(2) 0.0270(6) Uani 1 1 d . . . . .
H30 H 0.485902 0.825840 0.611602 0.032 Uiso 1 1 calc R U . . .
C31 C 0.5859(2) 0.9358(2) 0.6266(2) 0.0309(7) Uani 1 1 d . . . . .
H31 H 0.544296 0.992837 0.625310 0.037 Uiso 1 1 calc R U . . .
C32 C 0.6809(2) 0.9516(2) 0.6366(2) 0.0294(7) Uani 1 1 d . . . . .
H32 H 0.704667 1.019569 0.642384 0.035 Uiso 1 1 calc R U . . .
C33 C 0.7417(2) 0.8688(2) 0.6382(2) 0.0279(6) Uani 1 1 d . . . . .
H33 H 0.807161 0.880035 0.644610 0.033 Uiso 1 1 calc R U . . .
C34 C 0.70728(19) 0.7697(2) 0.6305(2) 0.0257(6) Uani 1 1 d . . . . .
H34 H 0.749266 0.713075 0.632044 0.031 Uiso 1 1 calc R U . . .
Bi1 Bi 0.24617(2) 0.53462(2) 0.74986(2) 0.01813(3) Uani 1 1 d . . . . .
Bi2 Bi 0.55026(2) 0.59400(2) 0.60850(2) 0.02063(3) Uani 1 1 d . . . . .

loop_
_atom_site_aniso_label
_atom_site_aniso_U_11
_atom_site_aniso_U_22
_atom_site_aniso_U_33
_atom_site_aniso_U_23
_atom_site_aniso_U_13
_atom_site_aniso_U_12
Fe1 0.01061(16) 0.01918(17) 0.02015(19) -0.00339(15) 0.00148(13) -0.00025(13)
C1 0.0112(11) 0.0219(13) 0.0239(14) -0.0008(11) 0.0033(10) 0.0017(9)
C2 0.0161(12) 0.0262(14) 0.0257(15) -0.0063(11) 0.0043(11) 0.0021(10)
C3 0.0213(14) 0.0299(15) 0.0332(17) -0.0146(13) 0.0018(12) 0.0011(11)
C4 0.0186(13) 0.0183(13) 0.049(2) -0.0069(13) 0.0057(13) -0.0006(10)
C5 0.0150(12) 0.0208(13) 0.0315(16) 0.0017(11) 0.0051(11) 0.0035(10)
C6 0.0131(12) 0.0244(13) 0.0201(14) -0.0031(11) 0.0018(10) 0.0027(10)
C7 0.0180(12) 0.0187(12) 0.0261(15) -0.0045(11) 0.0027(11) 0.0015(10)
C8 0.0171(12) 0.0245(13) 0.0264(15) 0.0022(11) 0.0035(11) 0.0054(10)
C9 0.0152(12) 0.0323(15) 0.0211(14) -0.0029(12) 0.0001(10) 0.0032(11)
C10 0.0096(11) 0.0275(14) 0.0232(14) -0.0040(11) 0.0018(10) 0.0013(10)
C11 0.0146(12) 0.0223(13) 0.0231(14) 0.0056(11) 0.0039(10) -0.0014(10)
C12 0.0204(14) 0.0298(15) 0.0294(16) 0.0012(12) -0.0015(11) -0.0006(11)
C13 0.0201(14) 0.0389(17) 0.0408(19) 0.0054(15) -0.0053(13) 0.0027(12)
C14 0.0234(14) 0.0317(16) 0.0425(19) 0.0109(14) 0.0091(13) 0.0070(12)
C15 0.0303(16) 0.0313(16) 0.0365(18) -0.0012(14) 0.0113(13) 0.0035(13)
C16 0.0187(13) 0.0329(15) 0.0285(16) -0.0020(13) 0.0022(11) -0.0021(12)
C17 0.0165(12) 0.0219(13) 0.0227(14) -0.0002(11) -0.0037(10) -0.0066(10)
C18 0.0260(14) 0.0227(13) 0.0271(16) -0.0029(12) 0.0022(12) -0.0035(11)
C19 0.0353(16) 0.0194(13) 0.0351(18) -0.0014(12) -0.0038(13) -0.0001(12)
C20 0.0337(16) 0.0270(15) 0.0302(17) 0.0080(13) -0.0043(13) -0.0080(12)
C21 0.0258(15) 0.0379(17) 0.0265(16) 0.0049(13) 0.0029(12) -0.0073(12)
C22 0.0178(13) 0.0283(14) 0.0276(16) 0.0013(12) 0.0002(11) -0.0007(11)
C23 0.0224(13) 0.0230(13) 0.0193(14) -0.0051(11) 0.0024(11) 0.0014(10)
C24 0.0326(16) 0.0332(15) 0.0184(14) -0.0006(12) 0.0021(12) 0.0065(12)
C25 0.0301(15) 0.0306(15) 0.0234(15) -0.0069(12) 0.0095(12) -0.0016(12)
C26 0.0192(13) 0.0325(15) 0.0302(16) -0.0094(13) 0.0037(12) -0.0007(11)
C27 0.0230(14) 0.0317(15) 0.0278(16) -0.0013(13) 0.0003(12) 0.0034(12)
C28 0.0226(13) 0.0234(13) 0.0233(15) -0.0016(11) 0.0043(11) -0.0005(11)
C29 0.0196(13) 0.0262(13) 0.0183(14) 0.0001(11) 0.0006(10) 0.0015(11)
C30 0.0175(13) 0.0346(16) 0.0290(16) 0.0036(13) 0.0027(11) 0.0013(11)
C31 0.0291(16) 0.0275(15) 0.0363(18) 0.0012(13) 0.0020(13) 0.0027(12)
C32 0.0308(16) 0.0258(14) 0.0315(17) 0.0005(12) 0.0013(13) -0.0055(12)
C33 0.0188(13) 0.0389(16) 0.0259(16) -0.0006(13) 0.0005(11) -0.0034(12)
C34 0.0182(13) 0.0306(15) 0.0283(16) -0.0020(12) 0.0007(11) 0.0039(11)
Bi1 0.01400(5) 0.02360(5) 0.01682(5) -0.00010(4) 0.00068(3) -0.00029(3)
Bi2 0.01678(5) 0.02526(5) 0.01970(6) -0.00334(4) -0.00246(4) 0.00195(4)

loop_
_atom_type_symbol
_atom_type_description
_atom_type_scat_dispersion_real
_atom_type_scat_dispersion_imag
_atom_type_scat_source
C C 0.0033 0.0016 'International Tables Vol C Tables 4.2.6.8 and 6.1.1.4'
H H 0.0000 0.0000 'International Tables Vol C Tables 4.2.6.8 and 6.1.1.4'
Bi Bi -4.1077 10.2566 'International Tables Vol C Tables 4.2.6.8 and 6.1.1.4'
Fe Fe 0.3463 0.8444 'International Tables Vol C Tables 4.2.6.8 and 6.1.1.4'

loop_
_geom_angle_atom_site_label_1
_geom_angle_atom_site_label_2
_geom_angle_atom_site_label_3
_geom_angle
_geom_angle_site_symmetry_1
_geom_angle_site_symmetry_3
_geom_angle_publ_flag
C3 Fe1 C10 121.88(11) . . ?
C3 Fe1 C9 106.26(12) . . ?
C10 Fe1 C9 40.67(11) . . ?
C3 Fe1 C7 158.61(12) . . ?
C10 Fe1 C7 68.42(11) . . ?
C9 Fe1 C7 68.38(11) . . ?
C3 Fe1 C2 40.87(11) . . ?
C10 Fe1 C2 157.73(11) . . ?
C9 Fe1 C2 121.54(12) . . ?
C7 Fe1 C2 122.90(11) . . ?
C3 Fe1 C4 40.53(13) . . ?
C10 Fe1 C4 107.29(11) . . ?
C9 Fe1 C4 122.04(12) . . ?
C7 Fe1 C4 159.88(13) . . ?
C2 Fe1 C4 68.64(12) . . ?
C3 Fe1 C8 121.82(13) . . ?
C10 Fe1 C8 68.58(11) . . ?
C9 Fe1 C8 40.74(11) . . ?
C7 Fe1 C8 40.71(11) . . ?
C2 Fe1 C8 106.51(12) . . ?
C4 Fe1 C8 157.90(13) . . ?
C3 Fe1 C5 68.18(12) . . ?
C10 Fe1 C5 123.48(11) . . ?
C9 Fe1 C5 158.76(11) . . ?
C7 Fe1 C5 124.20(12) . . ?
C2 Fe1 C5 68.56(11) . . ?
C4 Fe1 C5 40.54(12) . . ?
C8 Fe1 C5 159.68(11) . . ?
C3 Fe1 C1 68.53(11) . . ?
C10 Fe1 C1 160.12(11) . . ?
C9 Fe1 C1 158.14(11) . . ?
C7 Fe1 C1 108.29(11) . . ?
C2 Fe1 C1 40.73(11) . . ?
C4 Fe1 C1 68.66(11) . . ?
C8 Fe1 C1 122.60(11) . . ?
C5 Fe1 C1 40.92(10) . . ?
C3 Fe1 C6 158.74(12) . . ?
C10 Fe1 C6 41.11(10) . . ?
C9 Fe1 C6 68.90(11) . . ?
C7 Fe1 C6 40.66(11) . . ?
C2 Fe1 C6 159.35(11) . . ?
C4 Fe1 C6 123.23(12) . . ?
C8 Fe1 C6 68.85(11) . . ?
C5 Fe1 C6 108.42(11) . . ?
C1 Fe1 C6 123.61(11) . . ?
C2 C1 C5 107.5(2) . . ?
C2 C1 Fe1 69.40(15) . . ?
C5 C1 Fe1 69.47(15) . . ?
C2 C1 Bi1 129.5(2) . . ?
C5 C1 Bi1 122.7(2) . . ?
Fe1 C1 Bi1 121.74(12) . . ?
C1 C2 C3 107.8(3) . . ?
C1 C2 Fe1 69.87(15) . . ?
C3 C2 Fe1 69.48(16) . . ?
C1 C2 H2 126.1 . . ?
C3 C2 H2 126.1 . . ?
Fe1 C2 H2 126.1 . . ?
C4 C3 C2 108.5(3) . . ?
C4 C3 Fe1 69.93(17) . . ?
C2 C3 Fe1 69.65(16) . . ?
C4 C3 H3 125.8 . . ?
C2 C3 H3 125.8 . . ?
Fe1 C3 H3 126.2 . . ?
C3 C4 C5 107.9(3) . . ?
C3 C4 Fe1 69.54(16) . . ?
C5 C4 Fe1 69.79(15) . . ?
C3 C4 H4 126.0 . . ?
C5 C4 H4 126.0 . . ?
Fe1 C4 H4 126.2 . . ?
C4 C5 C1 108.3(3) . . ?
C4 C5 Fe1 69.68(16) . . ?
C1 C5 Fe1 69.61(15) . . ?
C4 C5 H5 125.9 . . ?
C1 C5 H5 125.9 . . ?
Fe1 C5 H5 126.4 . . ?
C7 C6 C10 106.7(2) . . ?
C7 C6 Fe1 69.26(15) . . ?
C10 C6 Fe1 68.96(15) . . ?
C7 C6 Bi2 124.34(19) . . ?
C10 C6 Bi2 128.9(2) . . ?
Fe1 C6 Bi2 124.97(12) . . ?
C8 C7 C6 109.1(2) . . ?
C8 C7 Fe1 69.77(15) . . ?
C6 C7 Fe1 70.09(15) . . ?
C8 C7 H7 125.5 . . ?
C6 C7 H7 125.5 . . ?
Fe1 C7 H7 126.3 . . ?
C7 C8 C9 107.6(2) . . ?
C7 C8 Fe1 69.53(15) . . ?
C9 C8 Fe1 69.48(16) . . ?
C7 C8 H8 126.2 . . ?
C9 C8 H8 126.2 . . ?
Fe1 C8 H8 126.3 . . ?
C10 C9 C8 108.2(2) . . ?
C10 C9 Fe1 69.62(15) . . ?
C8 C9 Fe1 69.78(15) . . ?
C10 C9 H9 125.9 . . ?
C8 C9 H9 125.9 . . ?
Fe1 C9 H9 126.3 . . ?
C9 C10 C6 108.4(2) . . ?
C9 C10 Fe1 69.71(15) . . ?
C6 C10 Fe1 69.92(14) . . ?
C9 C10 H10 125.8 . . ?
C6 C10 H10 125.8 . . ?
Fe1 C10 H10 126.1 . . ?
C16 C11 C12 118.9(3) . . ?
C16 C11 Bi1 122.6(2) . . ?
C12 C11 Bi1 118.3(2) . . ?
C11 C12 C13 120.8(3) . . ?
C11 C12 H12 119.6 . . ?
C13 C12 H12 119.6 . . ?
C14 C13 C12 119.9(3) . . ?
C14 C13 H13 120.0 . . ?
C12 C13 H13 120.0 . . ?
C15 C14 C13 119.9(3) . . ?
C15 C14 H14 120.1 . . ?
C13 C14 H14 120.1 . . ?
C14 C15 C16 120.2(3) . . ?
C14 C15 H15 119.9 . . ?
C16 C15 H15 119.9 . . ?
C11 C16 C15 120.3(3) . . ?
C11 C16 H16 119.9 . . ?
C15 C16 H16 119.9 . . ?
C22 C17 C18 118.7(3) . . ?
C22 C17 Bi1 123.3(2) . . ?
C18 C17 Bi1 117.8(2) . . ?
C19 C18 C17 120.8(3) . . ?
C19 C18 H18 119.6 . . ?
C17 C18 H18 119.6 . . ?
C20 C19 C18 120.2(3) . . ?
C20 C19 H19 119.9 . . ?
C18 C19 H19 119.9 . . ?
C19 C20 C21 119.8(3) . . ?
C19 C20 H20 120.1 . . ?
C21 C20 H20 120.1 . . ?
C20 C21 C22 120.2(3) . . ?
C20 C21 H21 119.9 . . ?
C22 C21 H21 119.9 . . ?
C17 C22 C21 120.3(3) . . ?
C17 C22 H22 119.9 . . ?
C21 C22 H22 119.9 . . ?
C28 C23 C24 118.9(3) . . ?
C28 C23 Bi2 120.8(2) . . ?
C24 C23 Bi2 120.2(2) . . ?
C25 C24 C23 120.8(3) . . ?
C25 C24 H24 119.6 . . ?
C23 C24 H24 119.6 . . ?
C26 C25 C24 120.2(3) . . ?
C26 C25 H25 119.9 . . ?
C24 C25 H25 119.9 . . ?
C25 C26 C27 119.9(3) . . ?
C25 C26 H26 120.1 . . ?
C27 C26 H26 120.1 . . ?
C28 C27 C26 119.3(3) . . ?
C28 C27 H27 120.3 . . ?
C26 C27 H27 120.3 . . ?
C23 C28 C27 120.9(3) . . ?
C23 C28 H28 119.5 . . ?
C27 C28 H28 119.5 . . ?
C30 C29 C34 118.7(3) . . ?
C30 C29 Bi2 118.7(2) . . ?
C34 C29 Bi2 122.6(2) . . ?
C31 C30 C29 120.8(3) . . ?
C31 C30 H30 119.6 . . ?
C29 C30 H30 119.6 . . ?
C32 C31 C30 119.7(3) . . ?
C32 C31 H31 120.1 . . ?
C30 C31 H31 120.1 . . ?
C31 C32 C33 120.3(3) . . ?
C31 C32 H32 119.9 . . ?
C33 C32 H32 119.9 . . ?
C34 C33 C32 120.0(3) . . ?
C34 C33 H33 120.0 . . ?
C32 C33 H33 120.0 . . ?
C33 C34 C29 120.5(3) . . ?
C33 C34 H34 119.8 . . ?
C29 C34 H34 119.8 . . ?
C1 Bi1 C17 95.17(10) . . ?
C1 Bi1 C11 93.68(9) . . ?
C17 Bi1 C11 97.49(10) . . ?
C6 Bi2 C29 94.05(10) . . ?
C6 Bi2 C23 93.55(10) . . ?
C29 Bi2 C23 91.30(10) . . ?

loop_
_geom_bond_atom_site_label_1
_geom_bond_atom_site_label_2
_geom_bond_distance
_geom_bond_site_symmetry_2
_geom_bond_publ_flag
Fe1 C3 2.042(3) . ?
Fe1 C10 2.042(2) . ?
Fe1 C9 2.043(3) . ?
Fe1 C7 2.044(3) . ?
Fe1 C2 2.044(3) . ?
Fe1 C4 2.047(3) . ?
Fe1 C8 2.047(3) . ?
Fe1 C5 2.049(3) . ?
Fe1 C1 2.051(2) . ?
Fe1 C6 2.055(3) . ?
C1 C2 1.425(4) . ?
C1 C5 1.433(4) . ?
C1 Bi1 2.215(3) . ?
C2 C3 1.427(4) . ?
C2 H2 0.9500 . ?
C3 C4 1.416(5) . ?
C3 H3 0.9500 . ?
C4 C5 1.419(4) . ?
C4 H4 0.9500 . ?
C5 H5 0.9500 . ?
C6 C7 1.424(4) . ?
C6 C10 1.439(4) . ?
C6 Bi2 2.219(3) . ?
C7 C8 1.423(4) . ?
C7 H7 0.9500 . ?
C8 C9 1.424(4) . ?
C8 H8 0.9500 . ?
C9 C10 1.420(4) . ?
C9 H9 0.9500 . ?
C10 H10 0.9500 . ?
C11 C16 1.386(4) . ?
C11 C12 1.387(4) . ?
C11 Bi1 2.263(3) . ?
C12 C13 1.390(4) . ?
C12 H12 0.9500 . ?
C13 C14 1.380(5) . ?
C13 H13 0.9500 . ?
C14 C15 1.379(5) . ?
C14 H14 0.9500 . ?
C15 C16 1.397(4) . ?
C15 H15 0.9500 . ?
C16 H16 0.9500 . ?
C17 C22 1.386(4) . ?
C17 C18 1.392(4) . ?
C17 Bi1 2.242(3) . ?
C18 C19 1.383(4) . ?
C18 H18 0.9500 . ?
C19 C20 1.377(5) . ?
C19 H19 0.9500 . ?
C20 C21 1.379(5) . ?
C20 H20 0.9500 . ?
C21 C22 1.396(4) . ?
C21 H21 0.9500 . ?
C22 H22 0.9500 . ?
C23 C28 1.383(4) . ?
C23 C24 1.389(4) . ?
C23 Bi2 2.256(3) . ?
C24 C25 1.384(4) . ?
C24 H24 0.9500 . ?
C25 C26 1.379(4) . ?
C25 H25 0.9500 . ?
C26 C27 1.395(4) . ?
C26 H26 0.9500 . ?
C27 C28 1.393(4) . ?
C27 H27 0.9500 . ?
C28 H28 0.9500 . ?
C29 C30 1.390(4) . ?
C29 C34 1.392(4) . ?
C29 Bi2 2.243(3) . ?
C30 C31 1.386(4) . ?
C30 H30 0.9500 . ?
C31 C32 1.377(4) . ?
C31 H31 0.9500 . ?
C32 C33 1.383(4) . ?
C32 H32 0.9500 . ?
C33 C34 1.382(4) . ?
C33 H33 0.9500 . ?
C34 H34 0.9500 . ?

loop_
_geom_torsion_atom_site_label_1
_geom_torsion_atom_site_label_2
_geom_torsion_atom_site_label_3
_geom_torsion_atom_site_label_4
_geom_torsion
_geom_torsion_site_symmetry_1
_geom_torsion_site_symmetry_2
_geom_torsion_site_symmetry_3
_geom_torsion_site_symmetry_4
_geom_torsion_publ_flag
C5 C1 C2 C3 0.1(3) . . . . ?
Fe1 C1 C2 C3 59.34(19) . . . . ?
Bi1 C1 C2 C3 174.08(19) . . . . ?
C5 C1 C2 Fe1 -59.23(17) . . . . ?
Bi1 C1 C2 Fe1 114.7(2) . . . . ?
C1 C2 C3 C4 -0.2(3) . . . . ?
Fe1 C2 C3 C4 59.4(2) . . . . ?
C1 C2 C3 Fe1 -59.59(18) . . . . ?
C2 C3 C4 C5 0.3(3) . . . . ?
Fe1 C3 C4 C5 59.44(19) . . . . ?
C2 C3 C4 Fe1 -59.19(19) . . . . ?
C3 C4 C5 C1 -0.2(3) . . . . ?
Fe1 C4 C5 C1 59.10(18) . . . . ?
C3 C4 C5 Fe1 -59.28(19) . . . . ?
C2 C1 C5 C4 0.0(3) . . . . ?
Fe1 C1 C5 C4 -59.14(18) . . . . ?
Bi1 C1 C5 C4 -174.42(18) . . . . ?
C2 C1 C5 Fe1 59.19(18) . . . . ?
Bi1 C1 C5 Fe1 -115.28(17) . . . . ?
C10 C6 C7 C8 0.0(3) . . . . ?
Fe1 C6 C7 C8 -59.03(18) . . . . ?
Bi2 C6 C7 C8 -177.95(17) . . . . ?
C10 C6 C7 Fe1 59.02(17) . . . . ?
Bi2 C6 C7 Fe1 -118.92(18) . . . . ?
C6 C7 C8 C9 -0.1(3) . . . . ?
Fe1 C7 C8 C9 -59.30(18) . . . . ?
C6 C7 C8 Fe1 59.22(18) . . . . ?
C7 C8 C9 C10 0.1(3) . . . . ?
Fe1 C8 C9 C10 -59.21(18) . . . . ?
C7 C8 C9 Fe1 59.33(18) . . . . ?
C8 C9 C10 C6 -0.1(3) . . . . ?
Fe1 C9 C10 C6 -59.43(18) . . . . ?
C8 C9 C10 Fe1 59.30(18) . . . . ?
C7 C6 C10 C9 0.1(3) . . . . ?
Fe1 C6 C10 C9 59.29(18) . . . . ?
Bi2 C6 C10 C9 177.90(18) . . . . ?
C7 C6 C10 Fe1 -59.21(17) . . . . ?
Bi2 C6 C10 Fe1 118.6(2) . . . . ?
C16 C11 C12 C13 0.5(4) . . . . ?
Bi1 C11 C12 C13 -175.0(2) . . . . ?
C11 C12 C13 C14 -0.2(5) . . . . ?
C12 C13 C14 C15 -0.4(5) . . . . ?
C13 C14 C15 C16 0.7(5) . . . . ?
C12 C11 C16 C15 -0.2(4) . . . . ?
Bi1 C11 C16 C15 175.1(2) . . . . ?
C14 C15 C16 C11 -0.4(5) . . . . ?
C22 C17 C18 C19 0.3(4) . . . . ?
Bi1 C17 C18 C19 -175.2(2) . . . . ?
C17 C18 C19 C20 1.6(5) . . . . ?
C18 C19 C20 C21 -2.4(5) . . . . ?
C19 C20 C21 C22 1.4(5) . . . . ?
C18 C17 C22 C21 -1.2(4) . . . . ?
Bi1 C17 C22 C21 173.9(2) . . . . ?
C20 C21 C22 C17 0.4(4) . . . . ?
C28 C23 C24 C25 -1.2(4) . . . . ?
Bi2 C23 C24 C25 173.7(2) . . . . ?
C23 C24 C25 C26 1.8(5) . . . . ?
C24 C25 C26 C27 -1.0(4) . . . . ?
C25 C26 C27 C28 -0.3(4) . . . . ?
C24 C23 C28 C27 -0.2(4) . . . . ?
Bi2 C23 C28 C27 -175.0(2) . . . . ?
C26 C27 C28 C23 0.9(4) . . . . ?
C34 C29 C30 C31 -0.2(4) . . . . ?
Bi2 C29 C30 C31 179.4(2) . . . . ?
C29 C30 C31 C32 0.1(5) . . . . ?
C30 C31 C32 C33 0.3(5) . . . . ?
C31 C32 C33 C34 -0.5(5) . . . . ?
C32 C33 C34 C29 0.4(5) . . . . ?
C30 C29 C34 C33 0.0(4) . . . . ?
Bi2 C29 C34 C33 -179.6(2) . . . . ?
